data_4130997
loop_
_publ_author_name
'Wang, Gang-Wei'
'McCreanor, Niall G.'
'Shaw, Megan H.'
'Whittingham, William G.'
'Bower, John F.'

_publ_section_title
;
 New Initiation Modes for Directed Carbonylative C-C Bond Activation:
 Rhodium-Catalyzed (3 + 1 + 2) Cycloadditions of Aminomethylcyclopropanes.
;
_journal_issue 41
_journal_name_full 'Journal of the American Chemical Society'
_journal_page_first 13501
_journal_page_last 13504
_journal_paper_doi 10.1021/jacs.6b08608
_journal_volume 138
_journal_year 2016
_chemical_formula_moiety 'C22 H29 N O3'
_chemical_formula_sum 'C22 H29 N O3'
_chemical_formula_weight 355.46
_space_group_crystal_system monoclinic
_space_group_IT_number 14
_space_group_name_Hall '-P 2ybc'
_space_group_name_H-M_alt 'P 1 21/c 1'
_atom_sites_solution_hydrogens geom
_atom_sites_solution_primary iterative
_audit_creation_date 2016-03-07
_audit_creation_method
;
Olex2 1.2
(compiled 2016.02.19 svn.r3266 for OlexSys, GUI svn.r5155)
;
_cell_angle_alpha 90
_cell_angle_beta 90.103(5)
_cell_angle_gamma 90
_cell_formula_units_Z 4
_cell_length_a 6.4374(8)
_cell_length_b 9.2636(13)
_cell_length_c 32.837(4)
_cell_measurement_reflns_used 9937
_cell_measurement_temperature 100
_cell_measurement_theta_max 67.24
_cell_measurement_theta_min 2.69
_cell_volume 1958.2(4)
_computing_cell_refinement 'SAINT v8.34A (Bruker, 2013)'
_computing_data_reduction 'SAINT v8.34A (Bruker, 2013)'
_computing_molecular_graphics 'Olex2 (Dolomanov et al., 2009)'
_computing_publication_material 'Olex2 (Dolomanov et al., 2009)'
_computing_structure_refinement 'ShelXL (Sheldrick, 2015)'
_computing_structure_solution
;
Superflip (Palatinus & Chapuis, 2007;Palatinus & van der Lee, 2008;
Palatinus et al., 2012)
;
_diffrn_ambient_temperature 100
_diffrn_detector 'Bruker Pt135 CCD area detector'
_diffrn_detector_type 'CCD area detector'
_diffrn_measured_fraction_theta_full 0.992
_diffrn_measured_fraction_theta_max 0.995
_diffrn_measurement_device 'Bruker Mircostar Rotating anode'
_diffrn_measurement_device_type 'Rotating anode'
_diffrn_measurement_method '\f and \w scans'
_diffrn_radiation_monochromator graphite
_diffrn_radiation_type CuK\a
_diffrn_radiation_wavelength 1.54178
_diffrn_reflns_av_R_equivalents 0.0454
_diffrn_reflns_av_unetI/netI 0.0261
_diffrn_reflns_Laue_measured_fraction_full 0.992
_diffrn_reflns_Laue_measured_fraction_max 0.995
_diffrn_reflns_limit_h_max 5
_diffrn_reflns_limit_h_min -7
_diffrn_reflns_limit_k_max 11
_diffrn_reflns_limit_k_min -11
_diffrn_reflns_limit_l_max 37
_diffrn_reflns_limit_l_min -38
_diffrn_reflns_number 26059
_diffrn_reflns_point_group_measured_fraction_full 0.992
_diffrn_reflns_point_group_measured_fraction_max 0.995
_diffrn_reflns_theta_full 67.679
_diffrn_reflns_theta_max 67.442
_diffrn_reflns_theta_min 1.345
_diffrn_source 'micro-focus rotating anode'
_diffrn_standards_number 0
_exptl_absorpt_coefficient_mu 0.630
_exptl_absorpt_correction_T_max 0.7529
_exptl_absorpt_correction_T_min 0.4779
_exptl_absorpt_correction_type multi-scan
_exptl_absorpt_process_details
;
SADABS-2014/4 (Bruker,2014/4) was used for absorption correction.
wR2(int) was 0.1324 before and 0.0640 after correction.
The Ratio of minimum to maximum transmission is 0.6347.
The \l/2 correction factor is 0.00150.
;
_exptl_crystal_colour 'clear colourless'
_exptl_crystal_colour_lustre clear
_exptl_crystal_colour_primary colourless
_exptl_crystal_density_diffrn 1.206
_exptl_crystal_description plate
_exptl_crystal_F_000 768
_exptl_crystal_size_max 0.549
_exptl_crystal_size_mid 0.358
_exptl_crystal_size_min 0.074
_refine_diff_density_max 0.123
_refine_diff_density_min -0.127
_refine_diff_density_rms 0.029
_refine_ls_extinction_method none
_refine_ls_goodness_of_fit_ref 1.084
_refine_ls_hydrogen_treatment constr
_refine_ls_matrix_type full
_refine_ls_number_parameters 236
_refine_ls_number_reflns 3480
_refine_ls_number_restraints 0
_refine_ls_restrained_S_all 1.084
_refine_ls_R_factor_all 0.0357
_refine_ls_R_factor_gt 0.0344
_refine_ls_shift/su_max 0.001
_refine_ls_shift/su_mean 0.000
_refine_ls_structure_factor_coef Fsqd
_refine_ls_weighting_details 'w=1/[\s^2^(Fo^2^)+(0.0402P)^2^+0.3215P] where P=(Fo^2^+2Fc^2^)/3'
_refine_ls_weighting_scheme calc
_refine_ls_wR_factor_gt 0.0877
_refine_ls_wR_factor_ref 0.0893
_reflns_Friedel_coverage 0.000
_reflns_number_gt 3375
_reflns_number_total 3480
_reflns_threshold_expression 'I > 2\s(I)'
_cod_data_source_file ja6b08608_si_006.cif
_cod_data_source_block wgw265
_cod_original_cell_volume 1958.2(5)
_cod_database_code 4130997
_shelxl_version_number 2013-4
_shelx_space_group_comment
;
The symmetry employed for this shelxl refinement is uniquely defined
by the following loop, which should always be used as a source of
symmetry information in preference to the above space-group names.
They are only intended as comments.
;
_olex2_refinement_description
;
1. Twinned data refinement
 Scales: 0.6474(11) 0.3526(11)
2. Fixed Uiso
 At 1.2 times of:
  All C(H) groups, All C(H,H) groups
3.a Ternary CH refined with riding coordinates:
 C10(H10), C15(H15), C16(H16), C18(H18)
3.b Secondary CH2 refined with riding coordinates:
 C7(H7A,H7B), C9(H9A,H9B), C11(H11A,H11B), C14(H14A,H14B), C17(H17A,H17B),
 C19(H19A,H19B), C20(H20A,H20B), C21(H21A,H21B), C22(H22A,H22B), C23(H23A,H23B)
3.c Aromatic/amide H refined with riding coordinates:
 C1(H1), C2(H2), C3(H3), C4(H4), C5(H5)
;
_olex2_submission_special_instructions 'No special instructions were received'

loop_
_space_group_symop_operation_xyz
'x, y, z'
'-x, y+1/2, -z+1/2'
'-x, -y, -z'
'x, -y-1/2, z-1/2'

loop_
_atom_site_label
_atom_site_type_symbol
_atom_site_fract_x
_atom_site_fract_y
_atom_site_fract_z
_atom_site_U_iso_or_equiv
_atom_site_adp_type
_atom_site_occupancy
_atom_site_site_symmetry_order
_atom_site_calc_flag
_atom_site_refinement_flags_posn
C1 C 0.3740(3) 0.76993(19) 0.59388(5) 0.0520(4) Uani 1 1 d .
H1 H 0.4907 0.7544 0.5768 0.062 Uiso 1 1 calc R
C2 C 0.3880(3) 0.7382(2) 0.63499(6) 0.0613(5) Uani 1 1 d .
H2 H 0.5137 0.7007 0.6459 0.074 Uiso 1 1 calc R
C3 C 0.2207(4) 0.7608(2) 0.66011(5) 0.0629(5) Uani 1 1 d .
H3 H 0.2310 0.7403 0.6884 0.075 Uiso 1 1 calc R
C4 C 0.0380(3) 0.8134(2) 0.64401(5) 0.0599(5) Uani 1 1 d .
H4 H -0.0784 0.8282 0.6613 0.072 Uiso 1 1 calc R
C5 C 0.0226(3) 0.84495(18) 0.60274(5) 0.0479(4) Uani 1 1 d .
H5 H -0.1041 0.8809 0.5919 0.058 Uiso 1 1 calc R
C6 C 0.1919(2) 0.82404(16) 0.57748(4) 0.0409(3) Uani 1 1 d .
C7 C 0.1708(3) 0.86551(19) 0.53343(5) 0.0490(4) Uani 1 1 d .
H7A H 0.0328 0.8359 0.5231 0.059 Uiso 1 1 calc R
H7B H 0.1832 0.9715 0.5305 0.059 Uiso 1 1 calc R
C8 C 0.3585(2) 0.84795(16) 0.47229(4) 0.0411(3) Uani 1 1 d .
C9 C 0.6558(3) 0.67464(19) 0.47204(5) 0.0535(4) Uani 1 1 d .
H9A H 0.5884 0.5786 0.4727 0.064 Uiso 1 1 calc R
H9B H 0.6989 0.7018 0.5000 0.064 Uiso 1 1 calc R
C10 C 0.8380(2) 0.67735(17) 0.44272(5) 0.0444(4) Uani 1 1 d .
H10 H 0.9249 0.7638 0.4492 0.053 Uiso 1 1 calc R
C11 C 0.9793(3) 0.54664(19) 0.44176(6) 0.0551(4) Uani 1 1 d .
H11A H 1.0634 0.5441 0.4670 0.066 Uiso 1 1 calc R
H11B H 0.8935 0.4580 0.4409 0.066 Uiso 1 1 calc R
C13 C 1.1220(3) 0.54863(17) 0.40550(6) 0.0513(4) Uani 1 1 d .
C14 C 1.0362(3) 0.60398(18) 0.36540(5) 0.0517(4) Uani 1 1 d .
H14A H 0.9566 0.5253 0.3522 0.062 Uiso 1 1 calc R
H14B H 1.1541 0.6282 0.3473 0.062 Uiso 1 1 calc R
C15 C 0.8948(2) 0.73731(16) 0.36898(5) 0.0407(3) Uani 1 1 d .
H15 H 0.9824 0.8179 0.3798 0.049 Uiso 1 1 calc R
C16 C 0.7338(2) 0.70304(15) 0.40144(4) 0.0376(3) Uani 1 1 d .
H16 H 0.6605 0.6123 0.3933 0.045 Uiso 1 1 calc R
C17 C 0.5704(2) 0.81653(16) 0.41123(4) 0.0419(3) Uani 1 1 d .
H17A H 0.6272 0.9153 0.4084 0.050 Uiso 1 1 calc R
H17B H 0.4470 0.8063 0.3934 0.050 Uiso 1 1 calc R
C18 C 0.8024(3) 0.78881(18) 0.32832(5) 0.0458(4) Uani 1 1 d .
H18 H 0.7228 0.8788 0.3345 0.055 Uiso 1 1 calc R
C19 C 0.6495(3) 0.6856(3) 0.30814(5) 0.0650(5) Uani 1 1 d .
H19A H 0.5382 0.6607 0.3277 0.078 Uiso 1 1 calc R
H19B H 0.7224 0.5954 0.3006 0.078 Uiso 1 1 calc R
C20 C 0.5526(4) 0.7530(4) 0.26992(6) 0.0894(8) Uani 1 1 d .
H20A H 0.4596 0.6819 0.2567 0.107 Uiso 1 1 calc R
H20B H 0.4680 0.8378 0.2778 0.107 Uiso 1 1 calc R
C21 C 0.7190(5) 0.7996(4) 0.23996(6) 0.0964(8) Uani 1 1 d .
H21A H 0.7910 0.7131 0.2293 0.116 Uiso 1 1 calc R
H21B H 0.6527 0.8496 0.2167 0.116 Uiso 1 1 calc R
C22 C 0.8767(4) 0.8994(3) 0.25957(6) 0.0805(7) Uani 1 1 d .
H22A H 0.8084 0.9916 0.2669 0.097 Uiso 1 1 calc R
H22B H 0.9886 0.9208 0.2398 0.097 Uiso 1 1 calc R
C23 C 0.9705(3) 0.8316(2) 0.29770(5) 0.0581(5) Uani 1 1 d .
H23A H 1.0670 0.9012 0.3106 0.070 Uiso 1 1 calc R
H23B H 1.0513 0.7449 0.2900 0.070 Uiso 1 1 calc R
N1 N 0.5198(2) 0.78390(15) 0.45390(4) 0.0468(3) Uani 1 1 d .
O1 O 0.33116(18) 0.79540(12) 0.51042(3) 0.0478(3) Uani 1 1 d .
O2 O 0.25079(19) 0.93983(14) 0.45697(3) 0.0582(3) Uani 1 1 d .
O3 O 1.2984(2) 0.50490(16) 0.40807(5) 0.0741(4) Uani 1 1 d .

loop_
_atom_site_aniso_label
_atom_site_aniso_U_11
_atom_site_aniso_U_22
_atom_site_aniso_U_33
_atom_site_aniso_U_23
_atom_site_aniso_U_13
_atom_site_aniso_U_12
C1 0.0488(9) 0.0638(10) 0.0434(8) -0.0024(7) 0.0024(8) 0.0085(8)
C2 0.0665(11) 0.0699(11) 0.0475(9) 0.0018(8) -0.0074(9) 0.0099(10)
C3 0.0921(14) 0.0603(10) 0.0362(8) 0.0026(7) 0.0014(9) 0.0022(11)
C4 0.0731(12) 0.0602(10) 0.0465(10) -0.0011(8) 0.0217(9) 0.0006(9)
C5 0.0491(9) 0.0491(8) 0.0457(8) -0.0013(7) 0.0091(7) 0.0052(7)
C6 0.0462(8) 0.0408(7) 0.0358(7) -0.0046(6) 0.0050(6) 0.0016(6)
C7 0.0448(9) 0.0658(10) 0.0365(7) -0.0022(7) 0.0083(7) 0.0163(8)
C8 0.0414(8) 0.0470(8) 0.0348(7) -0.0006(6) 0.0070(6) 0.0081(7)
C9 0.0519(9) 0.0631(10) 0.0455(9) 0.0119(8) 0.0095(8) 0.0204(8)
C10 0.0414(8) 0.0459(8) 0.0461(8) 0.0028(6) 0.0052(7) 0.0085(7)
C11 0.0489(9) 0.0511(9) 0.0651(10) 0.0096(8) 0.0080(8) 0.0147(8)
C13 0.0390(8) 0.0409(8) 0.0740(11) -0.0042(7) 0.0065(8) 0.0049(7)
C14 0.0411(8) 0.0555(9) 0.0586(9) -0.0093(8) 0.0152(8) 0.0063(7)
C15 0.0349(7) 0.0422(7) 0.0449(8) -0.0064(6) 0.0098(7) -0.0013(6)
C16 0.0347(7) 0.0380(7) 0.0401(7) -0.0023(6) 0.0087(6) 0.0009(6)
C17 0.0442(8) 0.0467(8) 0.0348(7) 0.0014(6) 0.0077(6) 0.0094(6)
C18 0.0418(8) 0.0556(9) 0.0401(8) -0.0058(7) 0.0127(7) 0.0005(7)
C19 0.0524(10) 0.0948(14) 0.0479(9) -0.0141(9) 0.0080(9) -0.0124(10)
C20 0.0677(14) 0.148(2) 0.0529(12) -0.0124(13) -0.0060(11) -0.0115(15)
C21 0.0972(18) 0.155(2) 0.0373(10) -0.0050(12) 0.0060(12) 0.0051(18)
C22 0.0850(15) 0.1061(17) 0.0504(10) 0.0142(11) 0.0240(11) 0.0063(14)
C23 0.0527(10) 0.0694(11) 0.0524(10) 0.0017(8) 0.0175(9) -0.0043(9)
N1 0.0480(7) 0.0560(7) 0.0365(6) 0.0053(6) 0.0105(6) 0.0188(6)
O1 0.0509(6) 0.0562(6) 0.0365(5) 0.0033(5) 0.0122(5) 0.0171(5)
O2 0.0578(7) 0.0707(8) 0.0461(6) 0.0113(5) 0.0121(6) 0.0288(6)
O3 0.0412(7) 0.0811(9) 0.0999(11) 0.0045(8) 0.0066(7) 0.0183(6)

loop_
_atom_type_symbol
_atom_type_description
_atom_type_scat_dispersion_real
_atom_type_scat_dispersion_imag
_atom_type_scat_source
C C 0.0181 0.0091 'International Tables Vol C Tables 4.2.6.8 and 6.1.1.4'
H H 0.0000 0.0000 'International Tables Vol C Tables 4.2.6.8 and 6.1.1.4'
N N 0.0311 0.0180 'International Tables Vol C Tables 4.2.6.8 and 6.1.1.4'
O O 0.0492 0.0322 'International Tables Vol C Tables 4.2.6.8 and 6.1.1.4'

loop_
_geom_angle_atom_site_label_1
_geom_angle_atom_site_label_2
_geom_angle_atom_site_label_3
_geom_angle
C2 C1 H1 119.7
C6 C1 H1 119.7
C6 C1 C2 120.66(17)
C1 C2 H2 119.9
C3 C2 C1 120.26(19)
C3 C2 H2 119.9
C2 C3 H3 120.2
C2 C3 C4 119.54(16)
C4 C3 H3 120.2
C3 C4 H4 119.7
C3 C4 C5 120.52(17)
C5 C4 H4 119.7
C4 C5 H5 120.0
C6 C5 C4 120.00(17)
C6 C5 H5 120.0
C1 C6 C5 119.01(14)
C1 C6 C7 122.86(14)
C5 C6 C7 118.11(15)
C6 C7 H7A 109.9
C6 C7 H7B 109.9
H7A C7 H7B 108.3
O1 C7 C6 109.10(13)
O1 C7 H7A 109.9
O1 C7 H7B 109.9
N1 C8 O1 111.06(13)
O2 C8 N1 124.69(13)
O2 C8 O1 124.25(13)
H9A C9 H9B 109.4
C10 C9 H9A 111.5
C10 C9 H9B 111.5
N1 C9 H9A 111.5
N1 C9 H9B 111.5
N1 C9 C10 101.12(12)
C9 C10 H10 108.0
C9 C10 C16 103.07(13)
C11 C10 C9 117.66(13)
C11 C10 H10 108.0
C11 C10 C16 111.61(13)
C16 C10 H10 108.0
C10 C11 H11A 109.2
C10 C11 H11B 109.2
H11A C11 H11B 107.9
C13 C11 C10 111.95(14)
C13 C11 H11A 109.2
C13 C11 H11B 109.2
C11 C13 C14 117.98(14)
O3 C13 C11 121.02(18)
O3 C13 C14 120.99(17)
C13 C14 H14A 108.6
C13 C14 H14B 108.6
C13 C14 C15 114.81(13)
H14A C14 H14B 107.5
C15 C14 H14A 108.6
C15 C14 H14B 108.6
C14 C15 H15 107.0
C16 C15 C14 106.85(12)
C16 C15 H15 107.0
C16 C15 C18 114.24(12)
C18 C15 C14 114.25(13)
C18 C15 H15 107.0
C10 C16 H16 108.1
C15 C16 C10 110.79(12)
C15 C16 H16 108.1
C15 C16 C17 118.40(12)
C17 C16 C10 102.85(11)
C17 C16 H16 108.1
C16 C17 H17A 111.3
C16 C17 H17B 111.3
H17A C17 H17B 109.2
N1 C17 C16 102.35(11)
N1 C17 H17A 111.3
N1 C17 H17B 111.3
C15 C18 H18 106.3
C19 C18 C15 115.59(15)
C19 C18 H18 106.3
C19 C18 C23 109.50(14)
C23 C18 C15 112.23(14)
C23 C18 H18 106.3
C18 C19 H19A 109.4
C18 C19 H19B 109.4
C18 C19 C20 111.23(19)
H19A C19 H19B 108.0
C20 C19 H19A 109.4
C20 C19 H19B 109.4
C19 C20 H20A 109.4
C19 C20 H20B 109.4
H20A C20 H20B 108.0
C21 C20 C19 111.1(2)
C21 C20 H20A 109.4
C21 C20 H20B 109.4
C20 C21 H21A 109.3
C20 C21 H21B 109.3
H21A C21 H21B 107.9
C22 C21 C20 111.78(18)
C22 C21 H21A 109.3
C22 C21 H21B 109.3
C21 C22 H22A 109.4
C21 C22 H22B 109.4
C21 C22 C23 111.2(2)
H22A C22 H22B 108.0
C23 C22 H22A 109.4
C23 C22 H22B 109.4
C18 C23 H23A 109.3
C18 C23 H23B 109.3
C22 C23 C18 111.51(17)
C22 C23 H23A 109.3
C22 C23 H23B 109.3
H23A C23 H23B 108.0
C8 N1 C9 125.86(12)
C8 N1 C17 120.77(12)
C9 N1 C17 113.33(11)
C8 O1 C7 114.74(12)

loop_
_geom_bond_atom_site_label_1
_geom_bond_atom_site_label_2
_geom_bond_distance
C1 H1 0.9500
C1 C2 1.384(2)
C1 C6 1.383(2)
C2 H2 0.9500
C2 C3 1.373(3)
C3 H3 0.9500
C3 C4 1.378(3)
C4 H4 0.9500
C4 C5 1.390(2)
C5 H5 0.9500
C5 C6 1.385(2)
C6 C7 1.502(2)
C7 H7A 0.9900
C7 H7B 0.9900
C7 O1 1.4355(18)
C8 N1 1.3402(19)
C8 O1 1.3554(17)
C8 O2 1.2072(18)
C9 H9A 0.9900
C9 H9B 0.9900
C9 C10 1.519(2)
C9 N1 1.464(2)
C10 H10 1.0000
C10 C11 1.515(2)
C10 C16 1.530(2)
C11 H11A 0.9900
C11 H11B 0.9900
C11 C13 1.506(2)
C13 C14 1.516(3)
C13 O3 1.208(2)
C14 H14A 0.9900
C14 H14B 0.9900
C14 C15 1.539(2)
C15 H15 1.0000
C15 C16 1.5212(19)
C15 C18 1.537(2)
C16 H16 1.0000
C16 C17 1.522(2)
C17 H17A 0.9900
C17 H17B 0.9900
C17 N1 1.4706(18)
C18 H18 1.0000
C18 C19 1.523(2)
C18 C23 1.531(2)
C19 H19A 0.9900
C19 H19B 0.9900
C19 C20 1.533(3)
C20 H20A 0.9900
C20 H20B 0.9900
C20 C21 1.518(4)
C21 H21A 0.9900
C21 H21B 0.9900
C21 C22 1.516(4)
C22 H22A 0.9900
C22 H22B 0.9900
C22 C23 1.525(3)
C23 H23A 0.9900
C23 H23B 0.9900

loop_
_geom_torsion_atom_site_label_1
_geom_torsion_atom_site_label_2
_geom_torsion_atom_site_label_3
_geom_torsion_atom_site_label_4
_geom_torsion
C1 C2 C3 C4 0.9(3)
C1 C6 C7 O1 20.0(2)
C2 C1 C6 C5 -0.6(3)
C2 C1 C6 C7 177.62(17)
C2 C3 C4 C5 -0.6(3)
C3 C4 C5 C6 -0.2(3)
C4 C5 C6 C1 0.8(2)
C4 C5 C6 C7 -177.47(16)
C5 C6 C7 O1 -161.85(14)
C6 C1 C2 C3 -0.3(3)
C6 C7 O1 C8 -166.00(14)
C9 C10 C11 C13 167.18(16)
C9 C10 C16 C15 169.32(13)
C9 C10 C16 C17 41.84(15)
C10 C9 N1 C8 -164.11(16)
C10 C9 N1 C17 18.09(19)
C10 C11 C13 C14 -38.0(2)
C10 C11 C13 O3 143.38(18)
C10 C16 C17 N1 -29.86(15)
C11 C10 C16 C15 -63.48(16)
C11 C10 C16 C17 169.04(13)
C11 C13 C14 C15 40.5(2)
C13 C14 C15 C16 -50.47(18)
C13 C14 C15 C18 -177.84(14)
C14 C15 C16 C10 62.12(16)
C14 C15 C16 C17 -179.48(14)
C14 C15 C18 C19 66.15(18)
C14 C15 C18 C23 -60.41(18)
C15 C16 C17 N1 -152.35(14)
C15 C18 C19 C20 174.96(15)
C15 C18 C23 C22 -173.09(17)
C16 C10 C11 C13 48.35(19)
C16 C15 C18 C19 -57.32(18)
C16 C15 C18 C23 176.12(14)
C16 C17 N1 C8 -170.42(14)
C16 C17 N1 C9 7.50(18)
C18 C15 C16 C10 -170.51(12)
C18 C15 C16 C17 -52.10(19)
C18 C19 C20 C21 56.3(3)
C19 C18 C23 C22 57.1(2)
C19 C20 C21 C22 -54.5(3)
C20 C21 C22 C23 54.4(3)
C21 C22 C23 C18 -56.0(2)
C23 C18 C19 C20 -57.1(2)
N1 C8 O1 C7 175.70(14)
N1 C9 C10 C11 -159.35(15)
N1 C9 C10 C16 -36.08(16)
O1 C8 N1 C9 -1.8(2)
O1 C8 N1 C17 175.84(14)
O2 C8 N1 C9 178.54(18)
O2 C8 N1 C17 -3.8(3)
O2 C8 O1 C7 -4.6(2)
O3 C13 C14 C15 -140.87(17)

loop_
_twin_individual_id
_twin_individual_mass_fraction_refined
1 0.6474(11)
2 0.3526(11)
